data_1560444
loop_
_publ_author_name
'Yuan, Fei'
'Wang, Ting-Ting'
'Hu, Huai-Ming'
'Li, Chuan-Ti'
'Zhou, Chun-Sheng'
'Wang, Xiaofang'
'Xue, Ganglin'

_publ_section_title
;
 Two luminescent d 10 metal coordination polymers assembled from a
 semirigid terpyridyl carboxylate ligand with high selective detecting of
 Cu 2+ , Cr 2 O 7 2- and acetone
;
_journal_name_full 'Journal of Solid State Chemistry'
_journal_page_first 79
_journal_page_last 89
_journal_paper_doi 10.1016/j.jssc.2017.04.014
_journal_volume 251
_journal_year 2017
_chemical_formula_sum 'C88 H56 N12 O9 Zn2'
_chemical_formula_weight 1556.19
_space_group_IT_number 2
_space_group_name_Hall '-P 1'
_space_group_name_H-M_alt 'P -1'
_symmetry_cell_setting triclinic
_symmetry_space_group_name_H-M 'P -1'
_atom_sites_solution_hydrogens geom
_atom_sites_solution_primary direct
_atom_sites_solution_secondary difmap
_cell_angle_alpha 86.631(5)
_cell_angle_beta 69.642(4)
_cell_angle_gamma 79.346(5)
_cell_formula_units_Z 2
_cell_length_a 15.102(6)
_cell_length_b 15.117(6)
_cell_length_c 17.397(7)
_cell_measurement_reflns_used 4012
_cell_measurement_temperature 296(2)
_cell_measurement_theta_max 22.04
_cell_measurement_theta_min 2.42
_cell_volume 3659(3)
_computing_cell_refinement 'Bruker SMART'
_computing_data_collection 'Bruker SMART'
_computing_data_reduction 'Bruker SAINT'
_computing_molecular_graphics 'Bruker SHELXTL'
_computing_publication_material 'Bruker SHELXTL'
_computing_structure_refinement 'SHELXL-97 (Sheldrick, 1997)'
_computing_structure_solution 'SHELXS-97 (Sheldrick, 1990)'
_diffrn_ambient_temperature 296(2)
_diffrn_measured_fraction_theta_full 0.987
_diffrn_measured_fraction_theta_max 0.987
_diffrn_measurement_device_type 'CCD area detector'
_diffrn_measurement_method 'phi and omega scans'
_diffrn_radiation_monochromator graphite
_diffrn_radiation_source 'fine-focus sealed tube'
_diffrn_radiation_type MoK\a
_diffrn_radiation_wavelength 0.71073
_diffrn_reflns_av_R_equivalents 0.0493
_diffrn_reflns_av_sigmaI/netI 0.0934
_diffrn_reflns_limit_h_max 17
_diffrn_reflns_limit_h_min -17
_diffrn_reflns_limit_k_max 18
_diffrn_reflns_limit_k_min -17
_diffrn_reflns_limit_l_max 20
_diffrn_reflns_limit_l_min -20
_diffrn_reflns_number 26012
_diffrn_reflns_theta_full 25.05
_diffrn_reflns_theta_max 25.05
_diffrn_reflns_theta_min 1.82
_diffrn_standards_decay_% 0
_diffrn_standards_interval_count 0
_diffrn_standards_interval_time 0
_diffrn_standards_number 0
_exptl_absorpt_coefficient_mu 0.727
_exptl_absorpt_correction_T_max 0.866
_exptl_absorpt_correction_T_min 0.817
_exptl_absorpt_correction_type multi-scan
_exptl_absorpt_process_details sadabs
_exptl_crystal_colour yellow
_exptl_crystal_density_diffrn 1.412
_exptl_crystal_density_method 'not measured'
_exptl_crystal_description block
_exptl_crystal_F_000 1600
_exptl_crystal_size_max 0.28
_exptl_crystal_size_mid 0.25
_exptl_crystal_size_min 0.20
_refine_diff_density_max 1.018
_refine_diff_density_min -0.477
_refine_diff_density_rms 0.104
_refine_ls_extinction_method none
_refine_ls_goodness_of_fit_ref 1.040
_refine_ls_hydrogen_treatment constr
_refine_ls_matrix_type full
_refine_ls_number_parameters 1000
_refine_ls_number_reflns 12786
_refine_ls_number_restraints 0
_refine_ls_restrained_S_all 1.040
_refine_ls_R_factor_all 0.1221
_refine_ls_R_factor_gt 0.0847
_refine_ls_shift/su_max 0.000
_refine_ls_shift/su_mean 0.000
_refine_ls_structure_factor_coef Fsqd
_refine_ls_weighting_details 'calc w=1/[\s^2^(Fo^2^)+(0.0729P)^2^+22.9012P] where P=(Fo^2^+2Fc^2^)/3'
_refine_ls_weighting_scheme calc
_refine_ls_wR_factor_gt 0.2262
_refine_ls_wR_factor_ref 0.2488
_reflns_number_gt 8370
_reflns_number_total 12786
_reflns_threshold_expression >2sigma(I)
_cod_data_source_file JSSC-2017-251-79.cif
_cod_data_source_block 2
_cod_original_sg_symbol_H-M P-1
_cod_database_code 1560444

loop_
_symmetry_equiv_pos_as_xyz
'x, y, z'
'-x, -y, -z'

loop_
_atom_site_label
_atom_site_type_symbol
_atom_site_fract_x
_atom_site_fract_y
_atom_site_fract_z
_atom_site_U_iso_or_equiv
_atom_site_adp_type
_atom_site_occupancy
_atom_site_symmetry_multiplicity
_atom_site_calc_flag
_atom_site_refinement_flags
_atom_site_disorder_assembly
_atom_site_disorder_group
Zn1 Zn 0.07693(6) 1.07266(5) 0.19606(5) 0.0373(2) Uani 1 1 d . . .
Zn2 Zn 0.18034(6) 0.43204(5) 0.82978(5) 0.0348(2) Uani 1 1 d . . .
N1 N 0.0405(4) 0.1916(4) 0.2613(4) 0.0419(14) Uani 1 1 d . . .
N2 N -0.1178(5) 0.4284(4) 0.4777(4) 0.0464(16) Uani 1 1 d . . .
N3 N -0.3293(6) 0.4662(5) 0.7745(4) 0.069(2) Uani 1 1 d . . .
N4 N 0.2177(4) 1.0836(4) 0.1251(4) 0.0375(14) Uani 1 1 d . . .
N5 N 0.5130(4) 1.1520(4) -0.0917(3) 0.0368(13) Uani 1 1 d . . .
N6 N 0.6132(10) 1.2549(6) -0.3826(5) 0.088(3) Uani 1 1 d . . .
N7 N 0.2231(4) 1.3167(4) 0.7584(4) 0.0419(14) Uani 1 1 d . . .
N8 N 0.3538(5) 1.0857(4) 0.5345(4) 0.0438(15) Uani 1 1 d . . .
N9 N 0.5506(6) 1.0538(5) 0.2339(4) 0.0611(19) Uani 1 1 d . . .
N10 N 0.2750(4) 0.4070(4) 0.8945(4) 0.0373(13) Uani 1 1 d . . .
N11 N 0.4244(4) 0.3355(4) 1.1120(4) 0.0391(14) Uani 1 1 d . . .
N12 N 0.3238(6) 0.2807(6) 1.4113(5) 0.073(2) Uani 1 1 d . . .
O1 O 0.1009(4) 0.9513(4) 0.2443(4) 0.0591(15) Uani 1 1 d . . .
O2 O -0.0348(6) 1.0114(4) 0.3326(5) 0.105(3) Uani 1 1 d . . .
O3 O 0.9792(5) 1.0630(5) 0.1518(5) 0.083(2) Uani 1 1 d . . .
O4 O 1.0385(6) 1.1626(7) 0.0598(6) 0.112(3) Uani 1 1 d . . .
O5 O 0.1910(4) 0.5522(3) 0.7858(3) 0.0532(14) Uani 1 1 d . . .
O6 O 0.3325(5) 0.4978(4) 0.6964(4) 0.0719(19) Uani 1 1 d . . .
O7 O 1.0324(4) 0.4503(4) 0.8282(4) 0.075(2) Uani 1 1 d . . .
O8 O 1.0684(4) 0.3956(5) 0.9330(4) 0.0689(18) Uani 1 1 d . . .
C1 C 0.0387(5) 0.2715(5) 0.2233(5) 0.0450(18) Uani 1 1 d . . .
H1 H 0.0600 0.2720 0.1663 0.054 Uiso 1 1 calc R . .
C2 C 0.0068(5) 0.3527(5) 0.2644(4) 0.0430(18) Uani 1 1 d . . .
H2 H 0.0092 0.4062 0.2351 0.052 Uiso 1 1 calc R . .
C3 C -0.0284(6) 0.3549(5) 0.3486(4) 0.0429(18) Uani 1 1 d . . .
C4 C -0.0263(8) 0.2724(5) 0.3882(5) 0.068(3) Uani 1 1 d . . .
H4 H -0.0472 0.2702 0.4452 0.082 Uiso 1 1 calc R . .
C5 C 0.0072(8) 0.1935(5) 0.3427(5) 0.070(3) Uani 1 1 d . . .
H5 H 0.0063 0.1390 0.3705 0.083 Uiso 1 1 calc R . .
C6 C -0.0647(5) 0.4390(5) 0.3989(5) 0.0425(17) Uani 1 1 d . . .
C7 C -0.0400(5) 0.5209(5) 0.3668(5) 0.0440(18) Uani 1 1 d . . .
H7 H -0.0063 0.5261 0.3112 0.053 Uiso 1 1 calc R . .
C8 C -0.0662(5) 0.5950(5) 0.4187(5) 0.0410(17) Uani 1 1 d . . .
C9 C -0.1192(6) 0.5832(5) 0.5010(5) 0.0451(18) Uani 1 1 d . . .
H9 H -0.1370 0.6307 0.5380 0.054 Uiso 1 1 calc R . .
C10 C -0.1451(6) 0.5008(5) 0.5273(4) 0.0440(18) Uani 1 1 d . . .
C11 C -0.2636(6) 0.5189(6) 0.7558(5) 0.056(2) Uani 1 1 d . . .
H11 H -0.2579 0.5485 0.7987 0.067 Uiso 1 1 calc R . .
C12 C -0.2034(6) 0.5332(5) 0.6779(5) 0.050(2) Uani 1 1 d . . .
H12 H -0.1608 0.5731 0.6691 0.060 Uiso 1 1 calc R . .
C13 C -0.2069(6) 0.4880(5) 0.6136(5) 0.049(2) Uani 1 1 d . . .
C14 C -0.2736(8) 0.4314(6) 0.6307(5) 0.072(3) Uani 1 1 d . . .
H14 H -0.2789 0.3992 0.5891 0.086 Uiso 1 1 calc R . .
C15 C -0.3323(8) 0.4241(6) 0.7112(6) 0.076(3) Uani 1 1 d . . .
H15 H -0.3774 0.3866 0.7216 0.092 Uiso 1 1 calc R . .
C16 C -0.0387(5) 0.6848(5) 0.3895(5) 0.0405(17) Uani 1 1 d . . .
C17 C 0.0351(9) 0.6930(6) 0.3222(6) 0.087(4) Uani 1 1 d . . .
H17 H 0.0718 0.6415 0.2929 0.104 Uiso 1 1 calc R . .
C18 C 0.0595(8) 0.7766(6) 0.2941(6) 0.082(4) Uani 1 1 d . . .
H18 H 0.1118 0.7795 0.2465 0.099 Uiso 1 1 calc R . .
C19 C 0.0092(6) 0.8523(5) 0.3342(5) 0.0446(18) Uani 1 1 d . . .
C20 C -0.0710(7) 0.8456(6) 0.4028(6) 0.070(3) Uani 1 1 d . . .
H20 H -0.1088 0.8975 0.4307 0.084 Uiso 1 1 calc R . .
C21 C -0.0956(7) 0.7620(6) 0.4306(6) 0.064(3) Uani 1 1 d . . .
H21 H -0.1497 0.7582 0.4764 0.076 Uiso 1 1 calc R . .
C22 C 0.0279(7) 0.9436(6) 0.3038(6) 0.060(2) Uani 1 1 d . . .
C23 C 0.2434(5) 1.1055(6) 0.0458(5) 0.049(2) Uani 1 1 d . . .
H23 H 0.1980 1.1110 0.0200 0.059 Uiso 1 1 calc R . .
C24 C 0.3334(5) 1.1200(6) 0.0012(5) 0.052(2) Uani 1 1 d . . .
H24 H 0.3472 1.1364 -0.0536 0.062 Uiso 1 1 calc R . .
C25 C 0.4047(5) 1.1109(4) 0.0351(4) 0.0352(15) Uani 1 1 d . . .
C26 C 0.3783(5) 1.0868(5) 0.1169(5) 0.0467(19) Uani 1 1 d . . .
H26 H 0.4229 1.0794 0.1436 0.056 Uiso 1 1 calc R . .
C27 C 0.2860(5) 1.0738(5) 0.1586(5) 0.0467(19) Uani 1 1 d . . .
H27 H 0.2702 1.0572 0.2134 0.056 Uiso 1 1 calc R . .
C28 C 0.5022(4) 1.1277(4) -0.0141(4) 0.0327(15) Uani 1 1 d . . .
C29 C 0.5773(5) 1.1168(5) 0.0165(4) 0.0372(16) Uani 1 1 d . . .
H29 H 0.5668 1.1004 0.0709 0.045 Uiso 1 1 calc R . .
C30 C 0.6678(5) 1.1304(5) -0.0339(4) 0.0376(16) Uani 1 1 d . . .
C31 C 0.6775(5) 1.1557(5) -0.1150(4) 0.0406(17) Uani 1 1 d . . .
H31 H 0.7367 1.1654 -0.1513 0.049 Uiso 1 1 calc R . .
C32 C 0.6000(5) 1.1660(5) -0.1410(4) 0.0381(16) Uani 1 1 d . . .
C33 C 0.5331(10) 1.2642(7) -0.3200(8) 0.087(4) Uani 1 1 d . . .
H33 H 0.4773 1.2910 -0.3296 0.104 Uiso 1 1 calc R . .
C34 C 0.5243(7) 1.2377(5) -0.2405(6) 0.059(2) Uani 1 1 d . . .
H34 H 0.4652 1.2477 -0.1985 0.071 Uiso 1 1 calc R . .
C35 C 0.6069(6) 1.1955(5) -0.2255(5) 0.0456(18) Uani 1 1 d . . .
C36 C 0.6925(7) 1.1834(6) -0.2904(5) 0.063(2) Uani 1 1 d . . .
H36 H 0.7490 1.1550 -0.2830 0.076 Uiso 1 1 calc R . .
C37 C 0.6925(9) 1.2149(8) -0.3679(6) 0.080(3) Uani 1 1 d . . .
H37 H 0.7507 1.2077 -0.4112 0.096 Uiso 1 1 calc R . .
C38 C 0.7493(5) 1.1210(5) -0.0041(5) 0.0419(17) Uani 1 1 d . . .
C39 C 0.8366(6) 1.1433(7) -0.0523(5) 0.068(3) Uani 1 1 d . . .
H39 H 0.8453 1.1617 -0.1060 0.081 Uiso 1 1 calc R . .
C40 C 0.9109(6) 1.1388(7) -0.0230(6) 0.072(3) Uani 1 1 d . . .
H40 H 0.9681 1.1556 -0.0566 0.087 Uiso 1 1 calc R . .
C41 C 0.9018(6) 1.1097(6) 0.0560(6) 0.052(2) Uani 1 1 d . . .
C42 C 0.8180(7) 1.0829(8) 0.1008(6) 0.076(3) Uani 1 1 d . . .
H42 H 0.8117 1.0591 0.1525 0.091 Uiso 1 1 calc R . .
C43 C 0.7420(7) 1.0893(7) 0.0735(5) 0.070(3) Uani 1 1 d . . .
H43 H 0.6853 1.0720 0.1075 0.084 Uiso 1 1 calc R . .
C44 C 0.9811(7) 1.1114(7) 0.0907(7) 0.067(3) Uani 1 1 d . . .
C45 C 0.2057(8) 1.2385(6) 0.7920(5) 0.077(3) Uani 1 1 d . . .
H45 H 0.1750 1.2367 0.8484 0.093 Uiso 1 1 calc R . .
C46 C 0.2304(8) 1.1593(5) 0.7483(5) 0.076(3) Uani 1 1 d . . .
H46 H 0.2189 1.1057 0.7758 0.092 Uiso 1 1 calc R . .
C47 C 0.2717(6) 1.1587(4) 0.6648(5) 0.0431(18) Uani 1 1 d . . .
C48 C 0.2872(6) 1.2407(5) 0.6297(5) 0.053(2) Uani 1 1 d . . .
H48 H 0.3147 1.2446 0.5730 0.064 Uiso 1 1 calc R . .
C49 C 0.2628(6) 1.3170(5) 0.6768(5) 0.052(2) Uani 1 1 d . . .
H49 H 0.2744 1.3713 0.6508 0.062 Uiso 1 1 calc R . .
C50 C 0.2997(5) 1.0756(5) 0.6138(5) 0.0418(17) Uani 1 1 d . . .
C51 C 0.2729(5) 0.9951(5) 0.6438(5) 0.0417(17) Uani 1 1 d . . .
H51 H 0.2335 0.9914 0.6982 0.050 Uiso 1 1 calc R . .
C52 C 0.3040(5) 0.9185(5) 0.5938(4) 0.0383(16) Uani 1 1 d . . .
C53 C 0.3571(6) 0.9306(5) 0.5117(4) 0.0418(17) Uani 1 1 d . . .
H53 H 0.3769 0.8828 0.4748 0.050 Uiso 1 1 calc R . .
C54 C 0.3801(5) 1.0145(5) 0.4854(4) 0.0388(17) Uani 1 1 d . . .
C55 C 0.5437(6) 1.1078(5) 0.2938(5) 0.050(2) Uani 1 1 d . . .
H55 H 0.5775 1.1554 0.2802 0.060 Uiso 1 1 calc R . .
C56 C 0.4895(5) 1.0981(5) 0.3749(5) 0.0431(18) Uani 1 1 d . . .
H56 H 0.4867 1.1390 0.4139 0.052 Uiso 1 1 calc R . .
C57 C 0.4398(6) 1.0281(5) 0.3982(5) 0.0437(18) Uani 1 1 d . . .
C58 C 0.4476(8) 0.9708(6) 0.3359(5) 0.071(3) Uani 1 1 d . . .
H58 H 0.4158 0.9219 0.3477 0.085 Uiso 1 1 calc R . .
C59 C 0.5031(8) 0.9869(7) 0.2555(5) 0.072(3) Uani 1 1 d . . .
H59 H 0.5067 0.9478 0.2148 0.087 Uiso 1 1 calc R . .
C60 C 0.2881(5) 0.8272(4) 0.6260(4) 0.0371(16) Uani 1 1 d . . .
C61 C 0.3533(6) 0.7520(5) 0.5876(5) 0.051(2) Uani 1 1 d . . .
H61 H 0.4030 0.7590 0.5392 0.062 Uiso 1 1 calc R . .
C62 C 0.3457(6) 0.6673(5) 0.6197(5) 0.050(2) Uani 1 1 d . . .
H62 H 0.3911 0.6182 0.5932 0.060 Uiso 1 1 calc R . .
C63 C 0.2720(6) 0.6542(5) 0.6905(5) 0.0419(17) Uani 1 1 d . . .
C64 C 0.2056(6) 0.7301(5) 0.7295(5) 0.0466(19) Uani 1 1 d . . .
H64 H 0.1551 0.7232 0.7775 0.056 Uiso 1 1 calc R . .
C65 C 0.2148(6) 0.8150(5) 0.6969(5) 0.0437(18) Uani 1 1 d . . .
H65 H 0.1705 0.8646 0.7235 0.052 Uiso 1 1 calc R . .
C66 C 0.2648(6) 0.5618(6) 0.7256(5) 0.048(2) Uani 1 1 d . . .
C67 C 0.3631(5) 0.4266(5) 0.8654(5) 0.0453(18) Uani 1 1 d . . .
H67 H 0.3822 0.4528 0.8139 0.054 Uiso 1 1 calc R . .
C68 C 0.4281(5) 0.4108(5) 0.9060(4) 0.0420(17) Uani 1 1 d . . .
H68 H 0.4894 0.4244 0.8815 0.050 Uiso 1 1 calc R . .
C69 C 0.4008(5) 0.3740(5) 0.9844(4) 0.0366(16) Uani 1 1 d . . .
C70 C 0.3093(6) 0.3532(6) 1.0142(5) 0.051(2) Uani 1 1 d . . .
H70 H 0.2884 0.3264 1.0653 0.061 Uiso 1 1 calc R . .
C71 C 0.2498(5) 0.3710(5) 0.9702(5) 0.049(2) Uani 1 1 d . . .
H71 H 0.1883 0.3577 0.9933 0.058 Uiso 1 1 calc R . .
C72 C 0.4647(5) 0.3580(5) 1.0329(4) 0.0382(16) Uani 1 1 d . . .
C73 C 0.5593(5) 0.3698(5) 1.0007(4) 0.0408(17) Uani 1 1 d . . .
H73 H 0.5847 0.3854 0.9459 0.049 Uiso 1 1 calc R . .
C74 C 0.6166(5) 0.3585(4) 1.0487(4) 0.0329(15) Uani 1 1 d . . .
C75 C 0.5739(5) 0.3377(5) 1.1298(4) 0.0420(17) Uani 1 1 d . . .
H75 H 0.6093 0.3303 1.1648 0.050 Uiso 1 1 calc R . .
C76 C 0.4786(5) 0.3277(5) 1.1595(5) 0.0400(17) Uani 1 1 d . . .
C77 C 0.3072(7) 0.2464(7) 1.3517(7) 0.069(3) Uani 1 1 d . . .
H77 H 0.2601 0.2106 1.3656 0.083 Uiso 1 1 calc R . .
C78 C 0.3545(5) 0.2595(5) 1.2696(5) 0.053(2) Uani 1 1 d . . .
H78 H 0.3376 0.2355 1.2297 0.064 Uiso 1 1 calc R . .
C79 C 0.4277(5) 0.3094(5) 1.2481(5) 0.0432(18) Uani 1 1 d . . .
C80 C 0.4477(6) 0.3445(6) 1.3096(5) 0.057(2) Uani 1 1 d . . .
H80 H 0.4966 0.3782 1.2973 0.068 Uiso 1 1 calc R . .
C81 C 0.3945(7) 0.3294(7) 1.3903(6) 0.069(3) Uani 1 1 d . . .
H81 H 0.4083 0.3540 1.4317 0.082 Uiso 1 1 calc R . .
C82 C 0.7189(5) 0.3717(5) 1.0127(4) 0.0379(16) Uani 1 1 d . . .
C83 C 0.7525(6) 0.4037(8) 0.9338(6) 0.081(3) Uani 1 1 d . . .
H83 H 0.7116 0.4156 0.9035 0.097 Uiso 1 1 calc R . .
C84 C 0.8456(7) 0.4183(8) 0.8990(6) 0.081(3) Uani 1 1 d . . .
H84 H 0.8659 0.4410 0.8460 0.097 Uiso 1 1 calc R . .
C85 C 0.9081(5) 0.4004(5) 0.9400(5) 0.0454(18) Uani 1 1 d . . .
C86 C 0.8751(6) 0.3715(6) 1.0189(5) 0.056(2) Uani 1 1 d . . .
H86 H 0.9158 0.3616 1.0494 0.067 Uiso 1 1 calc R . .
C87 C 0.7834(5) 0.3571(6) 1.0534(5) 0.052(2) Uani 1 1 d . . .
H87 H 0.7634 0.3365 1.1071 0.063 Uiso 1 1 calc R . .
C88 C 1.0091(6) 0.4171(5) 0.8985(6) 0.053(2) Uani 1 1 d . . .
O9 O 0.5323(12) 0.5737(8) 0.4483(7) 0.218(8) Uani 1 1 d . . .

loop_
_atom_site_aniso_label
_atom_site_aniso_U_11
_atom_site_aniso_U_22
_atom_site_aniso_U_33
_atom_site_aniso_U_23
_atom_site_aniso_U_13
_atom_site_aniso_U_12
Zn1 0.0317(4) 0.0315(4) 0.0475(5) 0.0011(4) -0.0113(4) -0.0070(3)
Zn2 0.0310(4) 0.0312(4) 0.0410(5) 0.0035(3) -0.0106(4) -0.0071(3)
N1 0.046(4) 0.035(3) 0.043(4) 0.000(3) -0.010(3) -0.010(3)
N2 0.055(4) 0.034(3) 0.044(4) 0.000(3) -0.007(3) -0.013(3)
N3 0.100(6) 0.051(4) 0.047(4) 0.011(4) -0.009(4) -0.025(4)
N4 0.030(3) 0.036(3) 0.046(4) 0.002(3) -0.012(3) -0.006(2)
N5 0.034(3) 0.038(3) 0.036(3) 0.002(3) -0.008(3) -0.010(3)
N6 0.159(11) 0.079(6) 0.050(5) 0.019(5) -0.047(6) -0.068(7)
N7 0.048(4) 0.033(3) 0.042(4) -0.006(3) -0.011(3) -0.006(3)
N8 0.060(4) 0.026(3) 0.044(4) 0.003(3) -0.015(3) -0.010(3)
N9 0.077(5) 0.058(5) 0.042(4) 0.007(4) -0.008(4) -0.023(4)
N10 0.028(3) 0.041(3) 0.041(3) 0.001(3) -0.010(3) -0.006(3)
N11 0.033(3) 0.038(3) 0.046(4) -0.002(3) -0.012(3) -0.006(3)
N12 0.066(6) 0.072(6) 0.057(5) 0.013(4) -0.002(4) 0.007(4)
O1 0.063(4) 0.043(3) 0.067(4) 0.011(3) -0.013(3) -0.019(3)
O2 0.112(6) 0.042(4) 0.126(7) 0.000(4) 0.001(5) -0.010(4)
O3 0.075(5) 0.091(5) 0.096(5) -0.015(4) -0.053(4) 0.005(4)
O4 0.065(5) 0.147(8) 0.150(8) 0.004(6) -0.061(5) -0.037(5)
O5 0.062(4) 0.041(3) 0.063(4) 0.021(3) -0.025(3) -0.023(3)
O6 0.093(5) 0.035(3) 0.068(4) 0.012(3) -0.010(4) -0.005(3)
O7 0.042(3) 0.075(4) 0.092(5) 0.029(4) -0.004(3) -0.013(3)
O8 0.036(3) 0.102(5) 0.071(4) -0.007(4) -0.018(3) -0.018(3)
C1 0.047(5) 0.035(4) 0.044(4) 0.002(3) -0.006(4) -0.004(3)
C2 0.048(4) 0.030(4) 0.043(4) 0.003(3) -0.007(4) -0.009(3)
C3 0.052(5) 0.031(4) 0.042(4) -0.001(3) -0.007(4) -0.016(3)
C4 0.114(8) 0.037(5) 0.038(5) 0.003(4) -0.006(5) -0.016(5)
C5 0.119(9) 0.032(4) 0.046(5) 0.004(4) -0.015(5) -0.010(5)
C6 0.044(4) 0.033(4) 0.045(4) -0.002(3) -0.008(4) -0.009(3)
C7 0.051(5) 0.033(4) 0.040(4) 0.002(3) -0.005(4) -0.008(3)
C8 0.040(4) 0.031(4) 0.048(4) 0.002(3) -0.010(3) -0.009(3)
C9 0.053(5) 0.033(4) 0.043(4) -0.003(3) -0.008(4) -0.010(3)
C10 0.050(5) 0.036(4) 0.039(4) 0.002(3) -0.005(4) -0.011(3)
C11 0.064(6) 0.054(5) 0.042(5) 0.000(4) -0.016(4) 0.003(4)
C12 0.048(5) 0.045(5) 0.048(5) 0.002(4) -0.010(4) 0.000(4)
C13 0.061(5) 0.031(4) 0.048(5) 0.000(3) -0.011(4) -0.004(4)
C14 0.112(8) 0.048(5) 0.047(5) -0.003(4) -0.005(5) -0.037(5)
C15 0.108(8) 0.060(6) 0.051(6) 0.001(5) 0.001(5) -0.046(6)
C16 0.042(4) 0.033(4) 0.044(4) -0.006(3) -0.009(3) -0.006(3)
C17 0.118(9) 0.036(5) 0.079(7) 0.000(5) 0.008(7) -0.030(5)
C18 0.091(7) 0.041(5) 0.074(7) -0.004(5) 0.031(6) -0.026(5)
C19 0.050(5) 0.031(4) 0.048(5) 0.002(3) -0.008(4) -0.014(3)
C20 0.082(7) 0.037(5) 0.070(6) -0.008(4) 0.002(5) -0.012(4)
C21 0.066(6) 0.048(5) 0.059(5) -0.002(4) 0.006(5) -0.021(4)
C22 0.060(6) 0.045(5) 0.065(6) 0.013(4) -0.006(5) -0.016(4)
C23 0.033(4) 0.067(5) 0.052(5) 0.013(4) -0.018(4) -0.014(4)
C24 0.041(5) 0.070(6) 0.045(5) 0.015(4) -0.015(4) -0.015(4)
C25 0.034(4) 0.031(4) 0.036(4) -0.001(3) -0.007(3) -0.002(3)
C26 0.036(4) 0.065(5) 0.043(4) 0.006(4) -0.016(3) -0.016(4)
C27 0.039(4) 0.065(5) 0.034(4) 0.007(4) -0.010(3) -0.013(4)
C28 0.023(3) 0.032(4) 0.041(4) -0.001(3) -0.007(3) -0.007(3)
C29 0.032(4) 0.042(4) 0.032(4) 0.000(3) -0.003(3) -0.011(3)
C30 0.032(4) 0.037(4) 0.041(4) 0.000(3) -0.008(3) -0.005(3)
C31 0.036(4) 0.042(4) 0.041(4) 0.003(3) -0.009(3) -0.012(3)
C32 0.036(4) 0.040(4) 0.035(4) 0.000(3) -0.005(3) -0.011(3)
C33 0.134(11) 0.065(7) 0.092(9) 0.029(6) -0.074(9) -0.032(7)
C34 0.084(7) 0.043(5) 0.064(6) 0.003(4) -0.041(5) -0.015(4)
C35 0.060(5) 0.041(4) 0.044(4) -0.004(3) -0.022(4) -0.019(4)
C36 0.073(6) 0.078(6) 0.036(5) 0.003(4) -0.007(4) -0.034(5)
C37 0.103(9) 0.099(8) 0.045(6) 0.000(5) -0.011(6) -0.067(7)
C38 0.035(4) 0.049(4) 0.043(4) -0.006(3) -0.013(3) -0.009(3)
C39 0.036(5) 0.119(8) 0.048(5) 0.003(5) -0.013(4) -0.017(5)
C40 0.040(5) 0.103(8) 0.079(7) 0.003(6) -0.023(5) -0.020(5)
C41 0.038(4) 0.051(5) 0.070(6) -0.014(4) -0.025(4) 0.004(4)
C42 0.068(6) 0.113(9) 0.064(6) 0.032(6) -0.038(5) -0.037(6)
C43 0.057(6) 0.114(8) 0.053(5) 0.023(5) -0.027(5) -0.038(6)
C44 0.038(5) 0.070(7) 0.096(8) -0.032(6) -0.029(5) 0.009(5)
C45 0.127(9) 0.036(5) 0.044(5) 0.001(4) 0.004(5) -0.019(5)
C46 0.136(10) 0.030(4) 0.048(5) 0.009(4) -0.007(6) -0.028(5)
C47 0.056(5) 0.024(4) 0.045(4) -0.001(3) -0.014(4) -0.004(3)
C48 0.072(6) 0.035(4) 0.042(4) -0.001(3) -0.001(4) -0.020(4)
C49 0.071(6) 0.035(4) 0.050(5) 0.005(4) -0.016(4) -0.023(4)
C50 0.050(4) 0.031(4) 0.044(4) 0.001(3) -0.014(4) -0.010(3)
C51 0.046(4) 0.030(4) 0.042(4) 0.003(3) -0.006(3) -0.008(3)
C52 0.036(4) 0.038(4) 0.040(4) 0.000(3) -0.011(3) -0.008(3)
C53 0.056(5) 0.032(4) 0.038(4) 0.003(3) -0.015(4) -0.010(3)
C54 0.055(5) 0.030(4) 0.036(4) 0.007(3) -0.019(3) -0.013(3)
C55 0.047(5) 0.047(5) 0.057(5) 0.017(4) -0.017(4) -0.018(4)
C56 0.047(4) 0.044(4) 0.039(4) 0.003(3) -0.015(4) -0.010(3)
C57 0.052(5) 0.038(4) 0.042(4) 0.006(3) -0.017(4) -0.012(3)
C58 0.126(9) 0.052(5) 0.038(5) 0.007(4) -0.018(5) -0.050(6)
C59 0.110(8) 0.063(6) 0.046(5) -0.005(4) -0.021(5) -0.031(6)
C60 0.048(4) 0.028(4) 0.039(4) -0.003(3) -0.019(3) -0.008(3)
C61 0.065(5) 0.038(4) 0.039(4) 0.008(3) -0.001(4) -0.013(4)
C62 0.068(6) 0.025(4) 0.049(5) -0.002(3) -0.009(4) -0.008(4)
C63 0.054(5) 0.034(4) 0.043(4) 0.004(3) -0.019(4) -0.016(3)
C64 0.047(5) 0.047(5) 0.045(4) 0.012(4) -0.014(4) -0.016(4)
C65 0.054(5) 0.030(4) 0.050(5) 0.007(3) -0.020(4) -0.012(3)
C66 0.066(6) 0.053(5) 0.040(4) 0.009(4) -0.026(4) -0.034(4)
C67 0.041(4) 0.051(5) 0.039(4) 0.011(3) -0.010(3) -0.010(4)
C68 0.028(4) 0.050(4) 0.045(4) 0.000(3) -0.009(3) -0.005(3)
C69 0.027(4) 0.036(4) 0.044(4) -0.008(3) -0.011(3) -0.001(3)
C70 0.043(5) 0.067(5) 0.047(5) 0.013(4) -0.017(4) -0.023(4)
C71 0.031(4) 0.064(5) 0.054(5) 0.010(4) -0.017(4) -0.017(4)
C72 0.035(4) 0.042(4) 0.041(4) -0.005(3) -0.015(3) -0.010(3)
C73 0.031(4) 0.053(5) 0.037(4) 0.001(3) -0.009(3) -0.008(3)
C74 0.025(3) 0.034(4) 0.040(4) -0.004(3) -0.010(3) -0.007(3)
C75 0.035(4) 0.052(5) 0.039(4) 0.000(3) -0.013(3) -0.005(3)
C76 0.032(4) 0.039(4) 0.045(4) 0.005(3) -0.010(3) -0.005(3)
C77 0.053(6) 0.061(6) 0.078(7) 0.018(5) -0.004(5) -0.010(5)
C78 0.035(4) 0.051(5) 0.062(5) 0.010(4) -0.007(4) -0.004(4)
C79 0.037(4) 0.046(4) 0.041(4) 0.007(3) -0.013(3) 0.002(3)
C80 0.048(5) 0.072(6) 0.043(5) 0.005(4) -0.012(4) -0.001(4)
C81 0.071(7) 0.084(7) 0.046(5) 0.011(5) -0.023(5) 0.000(6)
C82 0.027(4) 0.040(4) 0.044(4) -0.001(3) -0.009(3) -0.006(3)
C83 0.039(5) 0.152(10) 0.060(6) 0.047(6) -0.025(4) -0.036(6)
C84 0.054(6) 0.124(9) 0.071(6) 0.058(6) -0.027(5) -0.038(6)
C85 0.029(4) 0.050(5) 0.048(5) -0.004(4) -0.002(3) -0.004(3)
C86 0.033(4) 0.091(7) 0.047(5) -0.005(4) -0.016(4) -0.011(4)
C87 0.040(4) 0.090(7) 0.028(4) -0.001(4) -0.014(3) -0.009(4)
C88 0.032(4) 0.046(5) 0.073(6) -0.013(4) -0.007(4) -0.004(4)
O9 0.306(19) 0.134(10) 0.110(8) 0.030(7) 0.029(10) 0.010(10)

loop_
_atom_type_symbol
_atom_type_description
_atom_type_scat_dispersion_real
_atom_type_scat_dispersion_imag
_atom_type_scat_source
C C 0.0033 0.0016 'International Tables Vol C Tables 4.2.6.8 and 6.1.1.4'
H H 0.0000 0.0000 'International Tables Vol C Tables 4.2.6.8 and 6.1.1.4'
N N 0.0061 0.0033 'International Tables Vol C Tables 4.2.6.8 and 6.1.1.4'
O O 0.0106 0.0060 'International Tables Vol C Tables 4.2.6.8 and 6.1.1.4'
Zn Zn 0.2839 1.4301 'International Tables Vol C Tables 4.2.6.8 and 6.1.1.4'

loop_
_geom_angle_atom_site_label_1
_geom_angle_atom_site_label_2
_geom_angle_atom_site_label_3
_geom_angle
_geom_angle_site_symmetry_1
_geom_angle_site_symmetry_3
O3 Zn1 O1 103.1(3) 1_455 .
O3 Zn1 N1 109.6(3) 1_455 1_565
O1 Zn1 N1 123.8(2) . 1_565
O3 Zn1 N4 124.2(3) 1_455 .
O1 Zn1 N4 99.3(2) . .
N1 Zn1 N4 98.3(2) 1_565 .
O5 Zn2 N7 124.0(2) . 1_545
O5 Zn2 N10 104.8(2) . .
N7 Zn2 N10 100.4(2) 1_545 .
O5 Zn2 O8 126.8(3) . 1_455
N7 Zn2 O8 101.7(3) 1_545 1_455
N10 Zn2 O8 90.8(2) . 1_455
O5 Zn2 O7 90.0(2) . 1_455
N7 Zn2 O7 92.4(3) 1_545 1_455
N10 Zn2 O7 149.8(2) . 1_455
O8 Zn2 O7 59.7(2) 1_455 1_455
O5 Zn2 C88 110.9(3) . 1_455
N7 Zn2 C88 97.5(3) 1_545 1_455
N10 Zn2 C88 120.2(3) . 1_455
O8 Zn2 C88 29.6(3) 1_455 1_455
O7 Zn2 C88 30.1(3) 1_455 1_455
C5 N1 C1 116.7(7) . .
C5 N1 Zn1 121.8(5) . 1_545
C1 N1 Zn1 121.1(5) . 1_545
C6 N2 C10 117.4(6) . .
C15 N3 C11 114.6(8) . .
C27 N4 C23 116.5(6) . .
C27 N4 Zn1 120.9(5) . .
C23 N4 Zn1 122.5(5) . .
C28 N5 C32 117.9(6) . .
C33 N6 C37 116.5(9) . .
C45 N7 C49 116.1(7) . .
C45 N7 Zn2 120.5(5) . 1_565
C49 N7 Zn2 123.3(5) . 1_565
C54 N8 C50 117.6(6) . .
C59 N9 C55 116.2(7) . .
C67 N10 C71 115.5(6) . .
C67 N10 Zn2 122.9(5) . .
C71 N10 Zn2 121.5(5) . .
C76 N11 C72 117.5(6) . .
C77 N12 C81 117.0(8) . .
C22 O1 Zn1 107.4(5) . .
C44 O3 Zn1 114.2(7) . 1_655
C66 O5 Zn2 118.0(5) . .
C88 O7 Zn2 87.5(5) . 1_655
C88 O8 Zn2 92.1(6) . 1_655
N1 C1 C2 123.3(7) . .
N1 C1 H1 118.4 . .
C2 C1 H1 118.4 . .
C3 C2 C1 120.2(7) . .
C3 C2 H2 119.9 . .
C1 C2 H2 119.9 . .
C2 C3 C4 116.7(7) . .
C2 C3 C6 124.4(6) . .
C4 C3 C6 118.9(7) . .
C5 C4 C3 119.8(8) . .
C5 C4 H4 120.1 . .
C3 C4 H4 120.1 . .
N1 C5 C4 123.3(7) . .
N1 C5 H5 118.4 . .
C4 C5 H5 118.4 . .
N2 C6 C7 123.1(7) . .
N2 C6 C3 115.2(6) . .
C7 C6 C3 121.6(7) . .
C6 C7 C8 119.3(7) . .
C6 C7 H7 120.4 . .
C8 C7 H7 120.4 . .
C7 C8 C9 117.4(6) . .
C7 C8 C16 122.6(7) . .
C9 C8 C16 120.0(6) . .
C10 C9 C8 119.7(7) . .
C10 C9 H9 120.1 . .
C8 C9 H9 120.1 . .
N2 C10 C9 122.9(7) . .
N2 C10 C13 116.3(6) . .
C9 C10 C13 120.8(7) . .
N3 C11 C12 125.2(9) . .
N3 C11 H11 117.4 . .
C12 C11 H11 117.4 . .
C13 C12 C11 119.2(8) . .
C13 C12 H12 120.4 . .
C11 C12 H12 120.4 . .
C12 C13 C14 117.4(8) . .
C12 C13 C10 122.4(7) . .
C14 C13 C10 120.1(8) . .
C15 C14 C13 118.4(9) . .
C15 C14 H14 120.8 . .
C13 C14 H14 120.8 . .
N3 C15 C14 125.2(9) . .
N3 C15 H15 117.4 . .
C14 C15 H15 117.4 . .
C17 C16 C21 118.7(7) . .
C17 C16 C8 121.9(7) . .
C21 C16 C8 119.3(7) . .
C16 C17 C18 122.0(9) . .
C16 C17 H17 119.0 . .
C18 C17 H17 119.0 . .
C19 C18 C17 121.2(8) . .
C19 C18 H18 119.4 . .
C17 C18 H18 119.4 . .
C18 C19 C20 117.7(7) . .
C18 C19 C22 123.3(7) . .
C20 C19 C22 118.6(7) . .
C19 C20 C21 121.0(8) . .
C19 C20 H20 119.5 . .
C21 C20 H20 119.5 . .
C16 C21 C20 119.3(8) . .
C16 C21 H21 120.3 . .
C20 C21 H21 120.3 . .
O1 C22 O2 120.1(8) . .
O1 C22 C19 119.7(8) . .
O2 C22 C19 119.7(8) . .
N4 C23 C24 122.5(7) . .
N4 C23 H23 118.7 . .
C24 C23 H23 118.7 . .
C23 C24 C25 121.6(7) . .
C23 C24 H24 119.2 . .
C25 C24 H24 119.2 . .
C24 C25 C26 115.7(7) . .
C24 C25 C28 121.0(6) . .
C26 C25 C28 123.4(6) . .
C27 C26 C25 119.8(7) . .
C27 C26 H26 120.1 . .
C25 C26 H26 120.1 . .
N4 C27 C26 123.9(7) . .
N4 C27 H27 118.1 . .
C26 C27 H27 118.1 . .
N5 C28 C29 122.5(6) . .
N5 C28 C25 114.3(6) . .
C29 C28 C25 123.2(6) . .
C30 C29 C28 120.2(7) . .
C30 C29 H29 119.9 . .
C28 C29 H29 119.9 . .
C29 C30 C31 116.4(7) . .
C29 C30 C38 122.3(7) . .
C31 C30 C38 121.3(6) . .
C32 C31 C30 120.3(7) . .
C32 C31 H31 119.8 . .
C30 C31 H31 119.8 . .
N5 C32 C31 122.6(7) . .
N5 C32 C35 115.5(6) . .
C31 C32 C35 121.8(6) . .
N6 C33 C34 125.4(11) . .
N6 C33 H33 117.3 . .
C34 C33 H33 117.3 . .
C33 C34 C35 118.0(10) . .
C33 C34 H34 121.0 . .
C35 C34 H34 121.0 . .
C36 C35 C34 118.1(8) . .
C36 C35 C32 122.5(8) . .
C34 C35 C32 119.4(7) . .
C35 C36 C37 118.6(10) . .
C35 C36 H36 120.7 . .
C37 C36 H36 120.7 . .
N6 C37 C36 123.3(10) . .
N6 C37 H37 118.3 . .
C36 C37 H37 118.3 . .
C43 C38 C39 116.8(7) . .
C43 C38 C30 121.3(7) . .
C39 C38 C30 121.9(7) . .
C40 C39 C38 121.8(9) . .
C40 C39 H39 119.1 . .
C38 C39 H39 119.1 . .
C39 C40 C41 121.0(9) . .
C39 C40 H40 119.5 . .
C41 C40 H40 119.5 . .
C42 C41 C40 116.6(8) . .
C42 C41 C44 122.3(9) . .
C40 C41 C44 121.0(9) . .
C41 C42 C43 123.2(9) . .
C41 C42 H42 118.4 . .
C43 C42 H42 118.4 . .
C42 C43 C38 120.5(8) . .
C42 C43 H43 119.8 . .
C38 C43 H43 119.8 . .
O4 C44 O3 125.3(10) . .
O4 C44 C41 118.4(11) . .
O3 C44 C41 116.2(10) . .
N7 C45 C46 123.8(8) . .
N7 C45 H45 118.1 . .
C46 C45 H45 118.1 . .
C47 C46 C45 120.6(7) . .
C47 C46 H46 119.7 . .
C45 C46 H46 119.7 . .
C46 C47 C48 115.5(7) . .
C46 C47 C50 123.3(7) . .
C48 C47 C50 121.1(7) . .
C49 C48 C47 121.1(7) . .
C49 C48 H48 119.5 . .
C47 C48 H48 119.5 . .
N7 C49 C48 122.9(7) . .
N7 C49 H49 118.6 . .
C48 C49 H49 118.6 . .
N8 C50 C51 122.2(7) . .
N8 C50 C47 114.5(6) . .
C51 C50 C47 123.3(7) . .
C50 C51 C52 120.7(7) . .
C50 C51 H51 119.6 . .
C52 C51 H51 119.6 . .
C53 C52 C51 116.4(6) . .
C53 C52 C60 120.8(6) . .
C51 C52 C60 122.7(6) . .
C54 C53 C52 119.5(7) . .
C54 C53 H53 120.3 . .
C52 C53 H53 120.3 . .
N8 C54 C53 123.5(7) . .
N8 C54 C57 116.2(6) . .
C53 C54 C57 120.3(7) . .
N9 C55 C56 124.2(7) . .
N9 C55 H55 117.9 . .
C56 C55 H55 117.9 . .
C57 C56 C55 120.1(7) . .
C57 C56 H56 120.0 . .
C55 C56 H56 120.0 . .
C56 C57 C58 115.9(7) . .
C56 C57 C54 122.2(7) . .
C58 C57 C54 121.9(7) . .
C57 C58 C59 119.8(8) . .
C57 C58 H58 120.1 . .
C59 C58 H58 120.1 . .
N9 C59 C58 123.8(8) . .
N9 C59 H59 118.1 . .
C58 C59 H59 118.1 . .
C65 C60 C61 118.3(7) . .
C65 C60 C52 121.9(6) . .
C61 C60 C52 119.7(7) . .
C62 C61 C60 121.3(7) . .
C62 C61 H61 119.3 . .
C60 C61 H61 119.3 . .
C61 C62 C63 120.9(7) . .
C61 C62 H62 119.5 . .
C63 C62 H62 119.5 . .
C62 C63 C64 118.0(7) . .
C62 C63 C66 120.6(7) . .
C64 C63 C66 121.4(7) . .
C65 C64 C63 120.4(7) . .
C65 C64 H64 119.8 . .
C63 C64 H64 119.8 . .
C60 C65 C64 121.1(7) . .
C60 C65 H65 119.4 . .
C64 C65 H65 119.4 . .
O6 C66 O5 122.3(7) . .
O6 C66 C63 119.7(7) . .
O5 C66 C63 118.0(8) . .
N10 C67 C68 124.8(7) . .
N10 C67 H67 117.6 . .
C68 C67 H67 117.6 . .
C67 C68 C69 119.0(7) . .
C67 C68 H68 120.5 . .
C69 C68 H68 120.5 . .
C70 C69 C68 115.9(7) . .
C70 C69 C72 121.7(7) . .
C68 C69 C72 122.4(6) . .
C71 C70 C69 121.3(7) . .
C71 C70 H70 119.4 . .
C69 C70 H70 119.4 . .
N10 C71 C70 123.4(7) . .
N10 C71 H71 118.3 . .
C70 C71 H71 118.3 . .
N11 C72 C73 121.8(6) . .
N11 C72 C69 116.1(6) . .
C73 C72 C69 122.0(7) . .
C74 C73 C72 120.9(7) . .
C74 C73 H73 119.5 . .
C72 C73 H73 119.5 . .
C75 C74 C73 116.7(6) . .
C75 C74 C82 123.2(6) . .
C73 C74 C82 120.1(6) . .
C74 C75 C76 120.3(7) . .
C74 C75 H75 119.9 . .
C76 C75 H75 119.9 . .
N11 C76 C75 122.8(7) . .
N11 C76 C79 114.9(6) . .
C75 C76 C79 122.3(7) . .
N12 C77 C78 124.6(10) . .
N12 C77 H77 117.7 . .
C78 C77 H77 117.7 . .
C77 C78 C79 118.2(9) . .
C77 C78 H78 120.9 . .
C79 C78 H78 120.9 . .
C80 C79 C78 118.1(8) . .
C80 C79 C76 121.9(7) . .
C78 C79 C76 119.9(7) . .
C79 C80 C81 119.2(9) . .
C79 C80 H80 120.4 . .
C81 C80 H80 120.4 . .
N12 C81 C80 122.7(10) . .
N12 C81 H81 118.6 . .
C80 C81 H81 118.6 . .
C87 C82 C83 115.7(7) . .
C87 C82 C74 124.8(7) . .
C83 C82 C74 119.5(7) . .
C84 C83 C82 121.2(8) . .
C84 C83 H83 119.4 . .
C82 C83 H83 119.4 . .
C85 C84 C83 121.5(8) . .
C85 C84 H84 119.3 . .
C83 C84 H84 119.3 . .
C84 C85 C86 118.0(7) . .
C84 C85 C88 119.0(8) . .
C86 C85 C88 123.0(8) . .
C87 C86 C85 120.6(7) . .
C87 C86 H86 119.7 . .
C85 C86 H86 119.7 . .
C86 C87 C82 123.0(7) . .
C86 C87 H87 118.5 . .
C82 C87 H87 118.5 . .
O8 C88 O7 120.7(8) . .
O8 C88 C85 119.6(8) . .
O7 C88 C85 119.6(8) . .
O8 C88 Zn2 58.3(4) . 1_655
O7 C88 Zn2 62.4(4) . 1_655
C85 C88 Zn2 175.6(6) . 1_655

loop_
_geom_bond_atom_site_label_1
_geom_bond_atom_site_label_2
_geom_bond_distance
_geom_bond_site_symmetry_2
Zn1 O3 1.917(7) 1_455
Zn1 O1 1.996(5) .
Zn1 N1 2.065(6) 1_565
Zn1 N4 2.086(6) .
Zn2 O5 1.942(5) .
Zn2 N7 2.069(6) 1_545
Zn2 N10 2.080(6) .
Zn2 O8 2.121(6) 1_455
Zn2 O7 2.210(6) 1_455
Zn2 C88 2.491(8) 1_455
N1 C5 1.328(10) .
N1 C1 1.343(9) .
N1 Zn1 2.065(6) 1_545
N2 C6 1.343(9) .
N2 C10 1.344(9) .
N3 C15 1.322(12) .
N3 C11 1.326(11) .
N4 C27 1.332(9) .
N4 C23 1.337(9) .
N5 C28 1.339(9) .
N5 C32 1.344(9) .
N6 C33 1.307(15) .
N6 C37 1.340(15) .
N7 C45 1.316(10) .
N7 C49 1.335(10) .
N7 Zn2 2.069(6) 1_565
N8 C54 1.326(9) .
N8 C50 1.354(9) .
N9 C59 1.309(11) .
N9 C55 1.326(11) .
N10 C67 1.332(9) .
N10 C71 1.348(9) .
N11 C76 1.339(9) .
N11 C72 1.348(9) .
N12 C77 1.302(13) .
N12 C81 1.343(13) .
O1 C22 1.241(10) .
O2 C22 1.253(11) .
O3 C44 1.250(13) .
O3 Zn1 1.917(7) 1_655
O4 C44 1.232(13) .
O5 C66 1.261(9) .
O6 C66 1.253(10) .
O7 C88 1.251(10) .
O7 Zn2 2.210(6) 1_655
O8 C88 1.231(10) .
O8 Zn2 2.121(6) 1_655
C1 C2 1.376(10) .
C1 H1 0.9300 .
C2 C3 1.373(10) .
C2 H2 0.9300 .
C3 C4 1.389(10) .
C3 C6 1.491(10) .
C4 C5 1.384(11) .
C4 H4 0.9300 .
C5 H5 0.9300 .
C6 C7 1.389(10) .
C7 C8 1.390(10) .
C7 H7 0.9300 .
C8 C9 1.396(10) .
C8 C16 1.502(10) .
C9 C10 1.380(10) .
C9 H9 0.9300 .
C10 C13 1.490(10) .
C11 C12 1.375(11) .
C11 H11 0.9300 .
C12 C13 1.365(11) .
C12 H12 0.9300 .
C13 C14 1.384(12) .
C14 C15 1.383(12) .
C14 H14 0.9300 .
C15 H15 0.9300 .
C16 C17 1.324(12) .
C16 C21 1.381(11) .
C17 C18 1.395(12) .
C17 H17 0.9300 .
C18 C19 1.334(11) .
C18 H18 0.9300 .
C19 C20 1.387(11) .
C19 C22 1.489(10) .
C20 C21 1.395(11) .
C20 H20 0.9300 .
C21 H21 0.9300 .
C23 C24 1.363(10) .
C23 H23 0.9300 .
C24 C25 1.380(10) .
C24 H24 0.9300 .
C25 C26 1.383(10) .
C25 C28 1.484(9) .
C26 C27 1.375(10) .
C26 H26 0.9300 .
C27 H27 0.9300 .
C28 C29 1.391(9) .
C29 C30 1.388(9) .
C29 H29 0.9300 .
C30 C31 1.403(10) .
C30 C38 1.475(10) .
C31 C32 1.375(10) .
C31 H31 0.9300 .
C32 C35 1.485(10) .
C33 C34 1.384(13) .
C33 H33 0.9300 .
C34 C35 1.394(12) .
C34 H34 0.9300 .
C35 C36 1.379(11) .
C36 C37 1.402(13) .
C36 H36 0.9300 .
C37 H37 0.9300 .
C38 C43 1.380(11) .
C38 C39 1.384(11) .
C39 C40 1.374(12) .
C39 H39 0.9300 .
C40 C41 1.385(13) .
C40 H40 0.9300 .
C41 C42 1.356(12) .
C41 C44 1.522(12) .
C42 C43 1.373(12) .
C42 H42 0.9300 .
C43 H43 0.9300 .
C45 C46 1.377(12) .
C45 H45 0.9300 .
C46 C47 1.367(11) .
C46 H46 0.9300 .
C47 C48 1.372(10) .
C47 C50 1.490(10) .
C48 C49 1.372(11) .
C48 H48 0.9300 .
C49 H49 0.9300 .
C50 C51 1.370(10) .
C51 C52 1.397(10) .
C51 H51 0.9300 .
C52 C53 1.393(10) .
C52 C60 1.490(9) .
C53 C54 1.386(9) .
C53 H53 0.9300 .
C54 C57 1.496(10) .
C55 C56 1.379(10) .
C55 H55 0.9300 .
C56 C57 1.371(10) .
C56 H56 0.9300 .
C57 C58 1.387(11) .
C58 C59 1.392(12) .
C58 H58 0.9300 .
C59 H59 0.9300 .
C60 C65 1.371(10) .
C60 C61 1.387(10) .
C61 C62 1.374(10) .
C61 H61 0.9300 .
C62 C63 1.377(10) .
C62 H62 0.9300 .
C63 C64 1.406(11) .
C63 C66 1.498(10) .
C64 C65 1.383(10) .
C64 H64 0.9300 .
C65 H65 0.9300 .
C67 C68 1.376(10) .
C67 H67 0.9300 .
C68 C69 1.395(10) .
C68 H68 0.9300 .
C69 C70 1.387(10) .
C69 C72 1.468(9) .
C70 C71 1.352(10) .
C70 H70 0.9300 .
C71 H71 0.9300 .
C72 C73 1.383(10) .
C73 C74 1.381(9) .
C73 H73 0.9300 .
C74 C75 1.377(10) .
C74 C82 1.498(9) .
C75 C76 1.384(10) .
C75 H75 0.9300 .
C76 C79 1.498(10) .
C77 C78 1.378(12) .
C77 H77 0.9300 .
C78 C79 1.385(11) .
C78 H78 0.9300 .
C79 C80 1.367(11) .
C80 C81 1.384(12) .
C80 H80 0.9300 .
C81 H81 0.9300 .
C82 C87 1.372(10) .
C82 C83 1.380(11) .
C83 C84 1.378(12) .
C83 H83 0.9300 .
C84 C85 1.352(12) .
C84 H84 0.9300 .
C85 C86 1.362(11) .
C85 C88 1.505(10) .
C86 C87 1.359(11) .
C86 H86 0.9300 .
C87 H87 0.9300 .
C88 Zn2 2.491(8) 1_655

loop_
_geom_torsion_atom_site_label_1
_geom_torsion_atom_site_label_2
_geom_torsion_atom_site_label_3
_geom_torsion_atom_site_label_4
_geom_torsion
_geom_torsion_site_symmetry_1
_geom_torsion_site_symmetry_2
_geom_torsion_site_symmetry_3
_geom_torsion_site_symmetry_4
O3 Zn1 N4 C27 -167.7(6) 1_455 . . .
O1 Zn1 N4 C27 -54.8(6) . . . .
N1 Zn1 N4 C27 71.6(6) 1_565 . . .
O3 Zn1 N4 C23 16.0(7) 1_455 . . .
O1 Zn1 N4 C23 129.0(6) . . . .
N1 Zn1 N4 C23 -104.6(6) 1_565 . . .
O5 Zn2 N10 C67 -44.3(6) . . . .
N7 Zn2 N10 C67 85.2(6) 1_545 . . .
O8 Zn2 N10 C67 -172.8(6) 1_455 . . .
O7 Zn2 N10 C67 -161.2(6) 1_455 . . .
C88 Zn2 N10 C67 -169.7(6) 1_455 . . .
O5 Zn2 N10 C71 134.6(6) . . . .
N7 Zn2 N10 C71 -96.0(6) 1_545 . . .
O8 Zn2 N10 C71 6.1(6) 1_455 . . .
O7 Zn2 N10 C71 17.6(9) 1_455 . . .
C88 Zn2 N10 C71 9.1(7) 1_455 . . .
O3 Zn1 O1 C22 -67.9(7) 1_455 . . .
N1 Zn1 O1 C22 56.8(7) 1_565 . . .
N4 Zn1 O1 C22 163.5(6) . . . .
N7 Zn2 O5 C66 -38.8(6) 1_545 . . .
N10 Zn2 O5 C66 74.9(6) . . . .
O8 Zn2 O5 C66 177.3(5) 1_455 . . .
O7 Zn2 O5 C66 -131.7(6) 1_455 . . .
C88 Zn2 O5 C66 -154.0(5) 1_455 . . .
C5 N1 C1 C2 1.7(12) . . . .
Zn1 N1 C1 C2 174.1(6) 1_545 . . .
N1 C1 C2 C3 -2.3(12) . . . .
C1 C2 C3 C4 2.4(12) . . . .
C1 C2 C3 C6 -179.9(7) . . . .
C2 C3 C4 C5 -2.2(14) . . . .
C6 C3 C4 C5 -179.9(9) . . . .
C1 N1 C5 C4 -1.4(15) . . . .
Zn1 N1 C5 C4 -173.8(8) 1_545 . . .
C3 C4 C5 N1 1.8(17) . . . .
C10 N2 C6 C7 -2.1(12) . . . .
C10 N2 C6 C3 174.3(7) . . . .
C2 C3 C6 N2 163.8(8) . . . .
C4 C3 C6 N2 -18.6(11) . . . .
C2 C3 C6 C7 -19.7(12) . . . .
C4 C3 C6 C7 157.9(9) . . . .
N2 C6 C7 C8 3.8(12) . . . .
C3 C6 C7 C8 -172.4(7) . . . .
C6 C7 C8 C9 -1.9(11) . . . .
C6 C7 C8 C16 177.4(7) . . . .
C7 C8 C9 C10 -1.4(11) . . . .
C16 C8 C9 C10 179.3(7) . . . .
C6 N2 C10 C9 -1.5(12) . . . .
C6 N2 C10 C13 177.9(7) . . . .
C8 C9 C10 N2 3.2(12) . . . .
C8 C9 C10 C13 -176.1(7) . . . .
C15 N3 C11 C12 1.8(14) . . . .
N3 C11 C12 C13 -2.7(13) . . . .
C11 C12 C13 C14 1.7(12) . . . .
C11 C12 C13 C10 179.0(7) . . . .
N2 C10 C13 C12 147.7(8) . . . .
C9 C10 C13 C12 -32.9(12) . . . .
N2 C10 C13 C14 -35.0(11) . . . .
C9 C10 C13 C14 144.4(9) . . . .
C12 C13 C14 C15 0.0(14) . . . .
C10 C13 C14 C15 -177.4(9) . . . .
C11 N3 C15 C14 0.1(16) . . . .
C13 C14 C15 N3 -0.9(17) . . . .
C7 C8 C16 C17 -22.0(13) . . . .
C9 C8 C16 C17 157.2(9) . . . .
C7 C8 C16 C21 153.5(8) . . . .
C9 C8 C16 C21 -27.2(11) . . . .
C21 C16 C17 C18 3.0(17) . . . .
C8 C16 C17 C18 178.6(10) . . . .
C16 C17 C18 C19 0(2) . . . .
C17 C18 C19 C20 -2.9(17) . . . .
C17 C18 C19 C22 -175.6(10) . . . .
C18 C19 C20 C21 2.5(15) . . . .
C22 C19 C20 C21 175.6(9) . . . .
C17 C16 C21 C20 -3.3(15) . . . .
C8 C16 C21 C20 -179.0(9) . . . .
C19 C20 C21 C16 0.5(16) . . . .
Zn1 O1 C22 O2 -13.7(12) . . . .
Zn1 O1 C22 C19 158.6(7) . . . .
C18 C19 C22 O1 -9.8(15) . . . .
C20 C19 C22 O1 177.6(9) . . . .
C18 C19 C22 O2 162.6(11) . . . .
C20 C19 C22 O2 -10.1(14) . . . .
C27 N4 C23 C24 -2.0(12) . . . .
Zn1 N4 C23 C24 174.4(6) . . . .
N4 C23 C24 C25 1.5(13) . . . .
C23 C24 C25 C26 -0.3(12) . . . .
C23 C24 C25 C28 -179.5(7) . . . .
C24 C25 C26 C27 -0.1(11) . . . .
C28 C25 C26 C27 179.0(7) . . . .
C23 N4 C27 C26 1.5(12) . . . .
Zn1 N4 C27 C26 -175.0(6) . . . .
C25 C26 C27 N4 -0.5(13) . . . .
C32 N5 C28 C29 0.1(10) . . . .
C32 N5 C28 C25 -178.2(6) . . . .
C24 C25 C28 N5 0.3(10) . . . .
C26 C25 C28 N5 -178.7(7) . . . .
C24 C25 C28 C29 -178.0(7) . . . .
C26 C25 C28 C29 3.0(11) . . . .
N5 C28 C29 C30 -0.6(11) . . . .
C25 C28 C29 C30 177.6(6) . . . .
C28 C29 C30 C31 0.4(10) . . . .
C28 C29 C30 C38 179.1(7) . . . .
C29 C30 C31 C32 0.2(10) . . . .
C38 C30 C31 C32 -178.5(7) . . . .
C28 N5 C32 C31 0.5(10) . . . .
C28 N5 C32 C35 -178.3(6) . . . .
C30 C31 C32 N5 -0.7(11) . . . .
C30 C31 C32 C35 178.0(7) . . . .
C37 N6 C33 C34 1.0(16) . . . .
N6 C33 C34 C35 -1.5(15) . . . .
C33 C34 C35 C36 0.6(12) . . . .
C33 C34 C35 C32 -180.0(8) . . . .
N5 C32 C35 C36 -157.2(7) . . . .
C31 C32 C35 C36 24.0(11) . . . .
N5 C32 C35 C34 23.4(10) . . . .
C31 C32 C35 C34 -155.4(7) . . . .
C34 C35 C36 C37 0.7(12) . . . .
C32 C35 C36 C37 -178.8(8) . . . .
C33 N6 C37 C36 0.4(15) . . . .
C35 C36 C37 N6 -1.2(15) . . . .
C29 C30 C38 C43 6.7(12) . . . .
C31 C30 C38 C43 -174.7(8) . . . .
C29 C30 C38 C39 -173.5(8) . . . .
C31 C30 C38 C39 5.1(12) . . . .
C43 C38 C39 C40 -3.5(15) . . . .
C30 C38 C39 C40 176.6(9) . . . .
C38 C39 C40 C41 1.5(16) . . . .
C39 C40 C41 C42 2.5(15) . . . .
C39 C40 C41 C44 -175.4(9) . . . .
C40 C41 C42 C43 -4.5(16) . . . .
C44 C41 C42 C43 173.4(10) . . . .
C41 C42 C43 C38 2.5(18) . . . .
C39 C38 C43 C42 1.6(15) . . . .
C30 C38 C43 C42 -178.5(9) . . . .
Zn1 O3 C44 O4 -0.7(13) 1_655 . . .
Zn1 O3 C44 C41 -177.0(5) 1_655 . . .
C42 C41 C44 O4 -155.7(10) . . . .
C40 C41 C44 O4 22.0(14) . . . .
C42 C41 C44 O3 20.8(13) . . . .
C40 C41 C44 O3 -161.5(9) . . . .
C49 N7 C45 C46 3.3(16) . . . .
Zn2 N7 C45 C46 178.8(9) 1_565 . . .
N7 C45 C46 C47 -3.0(19) . . . .
C45 C46 C47 C48 0.9(15) . . . .
C45 C46 C47 C50 -179.6(10) . . . .
C46 C47 C48 C49 0.4(13) . . . .
C50 C47 C48 C49 -179.0(8) . . . .
C45 N7 C49 C48 -1.8(13) . . . .
Zn2 N7 C49 C48 -177.2(7) 1_565 . . .
C47 C48 C49 N7 0.0(14) . . . .
C54 N8 C50 C51 0.6(11) . . . .
C54 N8 C50 C47 -179.1(7) . . . .
C46 C47 C50 N8 -169.3(9) . . . .
C48 C47 C50 N8 10.1(11) . . . .
C46 C47 C50 C51 10.9(13) . . . .
C48 C47 C50 C51 -169.7(8) . . . .
N8 C50 C51 C52 2.5(12) . . . .
C47 C50 C51 C52 -177.8(7) . . . .
C50 C51 C52 C53 -4.4(11) . . . .
C50 C51 C52 C60 171.5(7) . . . .
C51 C52 C53 C54 3.3(11) . . . .
C60 C52 C53 C54 -172.6(7) . . . .
C50 N8 C54 C53 -1.7(11) . . . .
C50 N8 C54 C57 180.0(7) . . . .
C52 C53 C54 N8 -0.3(12) . . . .
C52 C53 C54 C57 177.9(7) . . . .
C59 N9 C55 C56 -0.9(13) . . . .
N9 C55 C56 C57 1.2(12) . . . .
C55 C56 C57 C58 -0.5(12) . . . .
C55 C56 C57 C54 180.0(7) . . . .
N8 C54 C57 C56 19.6(11) . . . .
C53 C54 C57 C56 -158.7(7) . . . .
N8 C54 C57 C58 -159.8(8) . . . .
C53 C54 C57 C58 21.8(12) . . . .
C56 C57 C58 C59 -0.3(14) . . . .
C54 C57 C58 C59 179.2(9) . . . .
C55 N9 C59 C58 0.1(16) . . . .
C57 C58 C59 N9 0.6(17) . . . .
C53 C52 C60 C65 -159.8(7) . . . .
C51 C52 C60 C65 24.6(11) . . . .
C53 C52 C60 C61 25.5(11) . . . .
C51 C52 C60 C61 -150.1(8) . . . .
C65 C60 C61 C62 -0.7(12) . . . .
C52 C60 C61 C62 174.2(7) . . . .
C60 C61 C62 C63 1.2(13) . . . .
C61 C62 C63 C64 -0.9(12) . . . .
C61 C62 C63 C66 -179.4(8) . . . .
C62 C63 C64 C65 0.2(11) . . . .
C66 C63 C64 C65 178.6(7) . . . .
C61 C60 C65 C64 0.0(11) . . . .
C52 C60 C65 C64 -174.8(7) . . . .
C63 C64 C65 C60 0.3(12) . . . .
Zn2 O5 C66 O6 -3.5(10) . . . .
Zn2 O5 C66 C63 178.7(5) . . . .
C62 C63 C66 O6 8.9(11) . . . .
C64 C63 C66 O6 -169.5(8) . . . .
C62 C63 C66 O5 -173.2(7) . . . .
C64 C63 C66 O5 8.4(11) . . . .
C71 N10 C67 C68 1.4(11) . . . .
Zn2 N10 C67 C68 -179.7(6) . . . .
N10 C67 C68 C69 -1.9(12) . . . .
C67 C68 C69 C70 2.3(11) . . . .
C67 C68 C69 C72 -177.9(7) . . . .
C68 C69 C70 C71 -2.4(12) . . . .
C72 C69 C70 C71 177.7(7) . . . .
C67 N10 C71 C70 -1.5(12) . . . .
Zn2 N10 C71 C70 179.6(7) . . . .
C69 C70 C71 N10 2.1(13) . . . .
C76 N11 C72 C73 2.2(10) . . . .
C76 N11 C72 C69 -174.6(6) . . . .
C70 C69 C72 N11 -10.1(10) . . . .
C68 C69 C72 N11 170.1(7) . . . .
C70 C69 C72 C73 173.1(7) . . . .
C68 C69 C72 C73 -6.8(11) . . . .
N11 C72 C73 C74 0.1(11) . . . .
C69 C72 C73 C74 176.8(7) . . . .
C72 C73 C74 C75 -1.7(11) . . . .
C72 C73 C74 C82 -179.9(7) . . . .
C73 C74 C75 C76 0.9(11) . . . .
C82 C74 C75 C76 179.0(7) . . . .
C72 N11 C76 C75 -3.1(10) . . . .
C72 N11 C76 C79 175.6(6) . . . .
C74 C75 C76 N11 1.6(11) . . . .
C74 C75 C76 C79 -177.0(7) . . . .
C81 N12 C77 C78 -2.5(14) . . . .
N12 C77 C78 C79 2.9(14) . . . .
C77 C78 C79 C80 -1.3(11) . . . .
C77 C78 C79 C76 -178.0(7) . . . .
N11 C76 C79 C80 -144.5(7) . . . .
C75 C76 C79 C80 34.2(11) . . . .
N11 C76 C79 C78 32.0(10) . . . .
C75 C76 C79 C78 -149.3(7) . . . .
C78 C79 C80 C81 -0.2(12) . . . .
C76 C79 C80 C81 176.4(7) . . . .
C77 N12 C81 C80 0.7(14) . . . .
C79 C80 C81 N12 0.6(14) . . . .
C75 C74 C82 C87 5.9(12) . . . .
C73 C74 C82 C87 -176.0(8) . . . .
C75 C74 C82 C83 -171.7(9) . . . .
C73 C74 C82 C83 6.4(11) . . . .
C87 C82 C83 C84 1.0(16) . . . .
C74 C82 C83 C84 178.8(10) . . . .
C82 C83 C84 C85 1.2(19) . . . .
C83 C84 C85 C86 -3.3(16) . . . .
C83 C84 C85 C88 179.6(10) . . . .
C84 C85 C86 C87 3.2(14) . . . .
C88 C85 C86 C87 -179.8(8) . . . .
C85 C86 C87 C82 -1.1(14) . . . .
C83 C82 C87 C86 -1.0(13) . . . .
C74 C82 C87 C86 -178.7(8) . . . .
Zn2 O8 C88 O7 -2.4(9) 1_655 . . .
Zn2 O8 C88 C85 175.4(6) 1_655 . . .
Zn2 O7 C88 O8 2.3(8) 1_655 . . .
Zn2 O7 C88 C85 -175.5(7) 1_655 . . .
C84 C85 C88 O8 -175.2(9) . . . .
C86 C85 C88 O8 7.8(13) . . . .
C84 C85 C88 O7 2.6(13) . . . .
C86 C85 C88 O7 -174.4(8) . . . .
C84 C85 C88 Zn2 -113(9) . . . 1_655
C86 C85 C88 Zn2 70(9) . . . 1_655
